data_4000066
_journal_name_full 'Chemistry of Materials'
_journal_year 2001
_chemical_formula_sum 'C24 H16 N2 O4 S2 Zn'
_chemical_formula_weight 525.88
_space_group_IT_number 54
_symmetry_cell_setting orthorhombic
_symmetry_space_group_name_Hall '-P 2a 2ac'
_symmetry_space_group_name_H-M 'P c c a'
_atom_sites_solution_hydrogens geom
_atom_sites_solution_primary direct
_atom_sites_solution_secondary difmap
_cell_angle_alpha 90.00
_cell_angle_beta 90.00
_cell_angle_gamma 90.00
_cell_formula_units_Z 4
_cell_length_a 17.1501(15)
_cell_length_b 9.9657(9)
_cell_length_c 12.1082(11)
_cell_measurement_temperature 173(2)
_cell_volume 2069.4(3)
_diffrn_ambient_temperature 173(2)
_diffrn_detector_area_resol_mean ?
_diffrn_measurement_device_type ?
_diffrn_measurement_method ?
_diffrn_radiation_monochromator graphite
_diffrn_radiation_source 'fine-focus sealed tube'
_diffrn_radiation_type MoK\a
_diffrn_radiation_wavelength 0.71073
_diffrn_reflns_av_R_equivalents 0.1492
_diffrn_reflns_av_sigmaI/netI 0.1179
_diffrn_reflns_limit_h_max 18
_diffrn_reflns_limit_h_min -20
_diffrn_reflns_limit_k_max 11
_diffrn_reflns_limit_k_min -11
_diffrn_reflns_limit_l_max 12
_diffrn_reflns_limit_l_min -14
_diffrn_reflns_number 10343
_diffrn_reflns_theta_max 25.03
_diffrn_reflns_theta_min 2.04
_diffrn_standards_decay_% ?
_diffrn_standards_interval_count ?
_diffrn_standards_interval_time ?
_diffrn_standards_number ?
_exptl_absorpt_coefficient_mu 1.426
_exptl_absorpt_correction_T_max ?
_exptl_absorpt_correction_T_min ?
_exptl_absorpt_correction_type ?
_exptl_absorpt_process_details ?
_exptl_crystal_density_diffrn 1.688
_exptl_crystal_density_method 'not measured'
_exptl_crystal_F_000 1072
_refine_ls_extinction_coef ?
_refine_ls_extinction_method none
_refine_ls_goodness_of_fit_ref 0.882
_refine_ls_hydrogen_treatment mixed
_refine_ls_matrix_type full
_refine_ls_number_parameters 182
_refine_ls_number_reflns 1837
_refine_ls_number_restraints 0
_refine_ls_restrained_S_all 0.882
_refine_ls_R_factor_all 0.1124
_refine_ls_R_factor_gt 0.0451
_refine_ls_shift/su_max 0.001
_refine_ls_shift/su_mean 0.000
_refine_ls_structure_factor_coef Fsqd
_refine_ls_weighting_details 'calc w=1/[\s^2^(Fo^2^)+(0.0365P)^2^+0.0000P] where P=(Fo^2^+2Fc^2^)/3'
_refine_ls_weighting_scheme calc
_refine_ls_wR_factor_gt 0.0724
_refine_ls_wR_factor_ref 0.0877
_reflns_number_gt 1036
_reflns_number_total 1837
_reflns_threshold_expression >2sigma(I)
_cod_original_sg_symbol_H-M Pcca
_cod_database_code 4000066

loop_
_symmetry_equiv_pos_as_xyz
'x, y, z'
'-x+1/2, -y, z'
'-x, y, -z+1/2'
'x+1/2, -y, -z+1/2'
'-x, -y, -z'
'x-1/2, y, -z'
'x, -y, z-1/2'
'-x-1/2, y, z-1/2'

loop_
_atom_site_label
_atom_site_type_symbol
_atom_site_fract_x
_atom_site_fract_y
_atom_site_fract_z
_atom_site_U_iso_or_equiv
_atom_site_adp_type
_atom_site_occupancy
_atom_site_symmetry_multiplicity
_atom_site_calc_flag
_atom_site_refinement_flags
_atom_site_disorder_assembly
_atom_site_disorder_group
Zn1 Zn 0.7500 0.5000 0.15832(6) 0.0246(2) Uani 1 2 d S . .
S1 S 0.89425(7) 0.04557(11) 0.29327(11) 0.0315(3) Uani 1 1 d . . .
O2 O 0.7520(2) 0.3527(3) 0.2691(2) 0.0309(7) Uani 1 1 d . . .
O1 O 0.8305(2) 0.2607(3) 0.1465(3) 0.0505(10) Uani 1 1 d . . .
C3 C 0.7976(3) 0.1505(5) 0.4274(4) 0.0283(13) Uani 1 1 d . . .
C5 C 0.8898(3) -0.0203(4) 0.4249(4) 0.0259(11) Uani 1 1 d . . .
C2 C 0.8223(2) 0.1623(4) 0.3216(4) 0.0225(11) Uani 1 1 d . . .
C4 C 0.8351(3) 0.0466(4) 0.4860(4) 0.0291(13) Uani 1 1 d . . .
C1 C 0.8001(3) 0.2634(4) 0.2386(4) 0.0253(12) Uani 1 1 d . . .
N1 N 1.1573(2) -0.4426(4) 0.4368(3) 0.0218(9) Uani 1 1 d . . .
C12 C 1.1087(3) -0.3447(4) 0.4020(4) 0.0242(11) Uani 1 1 d . . .
C7 C 0.9970(3) -0.1888(4) 0.4144(4) 0.0276(11) Uani 1 1 d . . .
C10 C 1.0815(3) -0.4543(4) 0.6011(4) 0.0245(12) Uani 1 1 d . . .
C11 C 1.1425(3) -0.4961(6) 0.5358(4) 0.0241(11) Uani 1 1 d . . .
C9 C 1.0324(3) -0.3546(5) 0.5646(4) 0.0255(12) Uani 1 1 d . . .
C8 C 1.0452(3) -0.2977(4) 0.4611(4) 0.0205(11) Uani 1 1 d . . .
C6 C 0.9374(3) -0.1301(5) 0.4652(4) 0.0300(13) Uani 1 1 d . . .
H10 H 1.0740(19) -0.487(3) 0.674(3) 0.007(10) Uiso 1 1 d . . .
H9 H 0.989(2) -0.331(3) 0.610(3) 0.018(12) Uiso 1 1 d . . .
H3 H 0.760(3) 0.201(4) 0.456(3) 0.017(12) Uiso 1 1 d . . .
H11 H 1.174(2) -0.561(4) 0.561(3) 0.010(11) Uiso 1 1 d . . .
H7 H 1.012(3) -0.159(5) 0.337(4) 0.068(18) Uiso 1 1 d . . .
H12 H 1.118(2) -0.314(3) 0.334(3) 0.003(11) Uiso 1 1 d . . .
H4 H 0.828(3) 0.021(4) 0.571(4) 0.053(15) Uiso 1 1 d . . .
H6 H 0.920(3) -0.174(4) 0.535(4) 0.040(15) Uiso 1 1 d . . .

loop_
_atom_site_aniso_label
_atom_site_aniso_U_11
_atom_site_aniso_U_22
_atom_site_aniso_U_33
_atom_site_aniso_U_23
_atom_site_aniso_U_13
_atom_site_aniso_U_12
Zn1 0.0255(4) 0.0217(4) 0.0265(4) 0.000 0.000 -0.0033(4)
S1 0.0327(8) 0.0316(7) 0.0301(7) 0.0022(6) 0.0025(7) 0.0093(6)
O2 0.0344(18) 0.0246(17) 0.0336(19) 0.0035(14) 0.000(2) 0.0068(18)
O1 0.063(3) 0.049(2) 0.039(2) 0.0141(19) 0.015(2) 0.017(2)
C3 0.023(3) 0.027(3) 0.035(4) 0.002(2) 0.006(3) 0.006(2)
C5 0.026(3) 0.020(3) 0.032(3) 0.002(2) 0.001(2) -0.001(2)
C2 0.017(3) 0.024(3) 0.027(3) -0.001(2) 0.001(2) 0.001(2)
C4 0.032(3) 0.025(3) 0.030(3) 0.004(2) -0.001(3) 0.002(2)
C1 0.025(3) 0.024(3) 0.027(3) -0.003(2) -0.001(3) -0.001(2)
N1 0.025(2) 0.018(2) 0.023(2) 0.0010(17) -0.0020(19) 0.0015(18)
C12 0.027(3) 0.027(3) 0.019(3) 0.003(3) -0.001(3) -0.001(2)
C7 0.027(3) 0.024(3) 0.031(3) 0.002(3) 0.000(3) 0.003(2)
C10 0.030(3) 0.020(3) 0.024(3) 0.008(3) 0.001(3) -0.004(2)
C11 0.023(3) 0.016(2) 0.034(3) -0.002(2) -0.009(2) 0.004(3)
C9 0.018(3) 0.028(3) 0.031(3) -0.002(2) 0.004(3) -0.001(2)
C8 0.020(3) 0.018(3) 0.024(3) -0.002(2) 0.002(2) 0.000(2)
C6 0.031(3) 0.032(3) 0.027(3) 0.003(2) 0.001(3) 0.002(3)
